data_4106640
loop_
_publ_author_name
'Richard D. Adams'
'William C. Pearl'
'Yuen Onn Wong'
'Qiang Zhang'
'Michael B. Hall'
'Justin R. Walensky'

_publ_section_title
;
 Tetrarhena-heterocycle from the Palladium-Catalyzed Dimerization of
 Re2(CO)8(\m-SbPh2)(\m-H) Exhibits an Unusual Host-Guest Behavior
;
_journal_name_full 'Journal of the American Chemical Society'
_journal_page_first 12994
_journal_page_last 12997
_journal_paper_doi 10.1021/ja205515u
_journal_volume 133
_journal_year 2011
_chemical_formula_sum 'C40 H22 O16 Re4 Sb2'
_chemical_formula_weight 1746.88
_chemical_name_systematic
; 
 ? 
;
_space_group_IT_number 15
_symmetry_cell_setting monoclinic
_symmetry_space_group_name_Hall '-C 2yc'
_symmetry_space_group_name_H-M 'C 1 2/c 1'
_atom_sites_solution_hydrogens geom
_atom_sites_solution_primary direct
_atom_sites_solution_secondary difmap
_audit_creation_method SHELXL-97
_cell_angle_alpha 90.00
_cell_angle_beta 118.476(2)
_cell_angle_gamma 90.00
_cell_formula_units_Z 4
_cell_length_a 19.9667(18)
_cell_length_b 13.5280(12)
_cell_length_c 19.2161(17)
_cell_measurement_reflns_used 6042
_cell_measurement_temperature 294(2)
_cell_measurement_theta_max 28.06
_cell_measurement_theta_min 2.32
_cell_volume 4562.5(7)
_computing_cell_refinement 'SAINT+  V6.45 (Bruker, 2003)'
_computing_data_collection 'SMART V5.632 (Bruker, 2005)'
_computing_data_reduction 'SAINT+  V6.45'
_computing_molecular_graphics 'SHELXTL V6.1 (Sheldrick, 2000)'
_computing_publication_material 'SHELXTL V6.1'
_computing_structure_refinement 'SHELXL-97 (Sheldrick, 1997)'
_computing_structure_solution 'SHELXS-97 (Sheldrick, 1990)'
_diffrn_ambient_temperature 294(2)
_diffrn_measured_fraction_theta_full 1.000
_diffrn_measured_fraction_theta_max 1.000
_diffrn_measurement_device_type 'Bruker SMART APEX CCD diffractometer'
_diffrn_measurement_method 'omega scans'
_diffrn_radiation_monochromator graphite
_diffrn_radiation_source 'fine-focus sealed tube'
_diffrn_radiation_type MoK\a
_diffrn_radiation_wavelength 0.71073
_diffrn_reflns_av_R_equivalents 0.0401
_diffrn_reflns_av_sigmaI/netI 0.0242
_diffrn_reflns_limit_h_max 23
_diffrn_reflns_limit_h_min -23
_diffrn_reflns_limit_k_max 16
_diffrn_reflns_limit_k_min -16
_diffrn_reflns_limit_l_max 22
_diffrn_reflns_limit_l_min -22
_diffrn_reflns_number 27832
_diffrn_reflns_theta_full 25.03
_diffrn_reflns_theta_max 25.03
_diffrn_reflns_theta_min 1.90
_diffrn_standards_decay_% <1
_exptl_absorpt_coefficient_mu 11.804
_exptl_absorpt_correction_T_max 1.000
_exptl_absorpt_correction_T_min 0.741
_exptl_absorpt_correction_type multi-scan
_exptl_absorpt_process_details '(SADABS, Bruker, 1997)'
_exptl_crystal_colour L-Yellow
_exptl_crystal_density_diffrn 2.543
_exptl_crystal_description Plate
_exptl_crystal_F_000 3168
_exptl_crystal_size_max 0.03
_exptl_crystal_size_mid 0.02
_exptl_crystal_size_min 0.01
_refine_diff_density_max 0.898
_refine_diff_density_min -0.418
_refine_diff_density_rms 0.105
_refine_ls_extinction_method none
_refine_ls_goodness_of_fit_ref 1.044
_refine_ls_hydrogen_treatment mixed
_refine_ls_matrix_type full
_refine_ls_number_parameters 284
_refine_ls_number_reflns 4030
_refine_ls_number_restraints 0
_refine_ls_restrained_S_all 1.044
_refine_ls_R_factor_all 0.0340
_refine_ls_R_factor_gt 0.0247
_refine_ls_shift/su_max 0.001
_refine_ls_shift/su_mean 0.000
_refine_ls_structure_factor_coef Fsqd
_refine_ls_weighting_details 'calc w=1/[\s^2^(Fo^2^)+(0.0226P)^2^+0.0000P] where P=(Fo^2^+2Fc^2^)/3'
_refine_ls_weighting_scheme calc
_refine_ls_wR_factor_gt 0.0465
_refine_ls_wR_factor_ref 0.0493
_reflns_number_gt 3414
_reflns_number_total 4030
_reflns_threshold_expression >2sigma(I)
_cod_data_source_file ja205515u_si_002_1.cif
_cod_data_source_block 5
_cod_database_code 4106640

loop_
_symmetry_equiv_pos_as_xyz
'x, y, z'
'-x, y, -z+1/2'
'x+1/2, y+1/2, z'
'-x+1/2, y+1/2, -z+1/2'
'-x, -y, -z'
'x, -y, z-1/2'
'-x+1/2, -y+1/2, -z'
'x+1/2, -y+1/2, z-1/2'

loop_
_atom_site_label
_atom_site_type_symbol
_atom_site_fract_x
_atom_site_fract_y
_atom_site_fract_z
_atom_site_U_iso_or_equiv
_atom_site_adp_type
_atom_site_occupancy
_atom_site_symmetry_multiplicity
_atom_site_calc_flag
_atom_site_refinement_flags
Re1 Re 0.138122(13) 0.179229(17) 0.271762(14) 0.04781(8) Uani 1 1 d .
Re2 Re 0.084586(12) -0.034004(16) 0.183051(13) 0.04357(7) Uani 1 1 d .
Sb1 Sb 0.0000 -0.11625(4) 0.2500 0.04159(13) Uani 1 2 d S
Sb2 Sb 0.0000 0.25886(4) 0.2500 0.04574(14) Uani 1 2 d S
H1 H 0.072(3) 0.058(3) 0.232(3) 0.055 Uiso 1 1 d .
C11 C 0.2347(4) 0.1348(5) 0.2827(4) 0.0645(17) Uani 1 1 d .
C12 C 0.1684(4) 0.1215(6) 0.3784(5) 0.073(2) Uani 1 1 d .
C13 C 0.1827(4) 0.3050(6) 0.3155(5) 0.078(2) Uani 1 1 d .
C14 C 0.1072(4) 0.2286(5) 0.1626(4) 0.0627(17) Uani 1 1 d .
C21 C 0.1778(4) -0.0855(5) 0.2758(4) 0.0647(17) Uani 1 1 d .
C22 C 0.0717(4) -0.1570(5) 0.1279(4) 0.0582(16) Uani 1 1 d .
C23 C 0.1430(3) 0.0170(4) 0.1334(4) 0.0509(14) Uani 1 1 d .
C24 C -0.0061(4) 0.0260(4) 0.0952(4) 0.0556(15) Uani 1 1 d .
C25 C 0.0767(3) -0.2210(4) 0.3334(3) 0.0451(13) Uani 1 1 d .
C26 C 0.0984(3) -0.3031(4) 0.3039(4) 0.0548(15) Uani 1 1 d .
H26 H 0.0780 -0.3121 0.2495 0.066 Uiso 1 1 calc R
C27 C 0.1500(4) -0.3704(5) 0.3559(4) 0.0665(18) Uani 1 1 d .
H27 H 0.1644 -0.4245 0.3362 0.080 Uiso 1 1 calc R
C28 C 0.1803(3) -0.3586(5) 0.4363(5) 0.070(2) Uani 1 1 d .
H28 H 0.2152 -0.4039 0.4711 0.084 Uiso 1 1 calc R
C29 C 0.1583(4) -0.2793(5) 0.4641(4) 0.0676(18) Uani 1 1 d .
H29 H 0.1778 -0.2715 0.5185 0.081 Uiso 1 1 calc R
C30 C 0.1077(3) -0.2104(5) 0.4138(4) 0.0569(16) Uani 1 1 d .
H30 H 0.0945 -0.1562 0.4344 0.068 Uiso 1 1 calc R
C31 C 0.0290(3) 0.3626(4) 0.3451(4) 0.0532(15) Uani 1 1 d .
C32 C 0.0849(4) 0.3403(5) 0.4194(4) 0.0697(18) Uani 1 1 d .
H32 H 0.1121 0.2816 0.4286 0.084 Uiso 1 1 calc R
C33 C 0.1013(4) 0.4059(7) 0.4816(4) 0.085(2) Uani 1 1 d .
H33 H 0.1390 0.3903 0.5325 0.101 Uiso 1 1 calc R
C34 C 0.0625(6) 0.4922(7) 0.4682(5) 0.093(3) Uani 1 1 d .
H34 H 0.0739 0.5360 0.5096 0.111 Uiso 1 1 calc R
C35 C 0.0069(6) 0.5146(6) 0.3938(6) 0.094(3) Uani 1 1 d .
H35 H -0.0196 0.5739 0.3849 0.113 Uiso 1 1 calc R
C36 C -0.0107(4) 0.4510(5) 0.3319(4) 0.0689(19) Uani 1 1 d .
H36 H -0.0489 0.4670 0.2813 0.083 Uiso 1 1 calc R
O11 O 0.2934(3) 0.1119(4) 0.2910(3) 0.0889(16) Uani 1 1 d .
O12 O 0.1895(3) 0.0885(5) 0.4389(3) 0.116(2) Uani 1 1 d .
O13 O 0.2102(3) 0.3797(4) 0.3431(4) 0.117(2) Uani 1 1 d .
O14 O 0.0901(3) 0.2571(4) 0.1014(3) 0.0927(17) Uani 1 1 d .
O21 O 0.2323(3) -0.1137(4) 0.3282(3) 0.1010(18) Uani 1 1 d .
O22 O 0.0651(3) -0.2299(3) 0.0952(3) 0.0833(15) Uani 1 1 d .
O23 O 0.1752(2) 0.0456(3) 0.1020(3) 0.0695(12) Uani 1 1 d .
O24 O -0.0552(3) 0.0661(4) 0.0439(3) 0.0813(14) Uani 1 1 d .

loop_
_atom_site_aniso_label
_atom_site_aniso_U_11
_atom_site_aniso_U_22
_atom_site_aniso_U_33
_atom_site_aniso_U_23
_atom_site_aniso_U_13
_atom_site_aniso_U_12
Re1 0.04440(14) 0.04924(15) 0.05291(16) -0.00438(11) 0.02573(12) -0.00609(10)
Re2 0.04578(14) 0.04338(14) 0.04775(15) 0.00032(11) 0.02732(11) -0.00014(10)
Sb1 0.0483(3) 0.0390(3) 0.0431(3) 0.000 0.0263(3) 0.000
Sb2 0.0476(3) 0.0443(3) 0.0475(3) 0.000 0.0244(3) 0.000
C11 0.056(4) 0.077(5) 0.059(4) -0.005(4) 0.027(3) -0.011(3)
C12 0.053(4) 0.097(6) 0.076(5) 0.008(5) 0.036(4) 0.009(4)
C13 0.061(4) 0.088(5) 0.094(6) -0.020(4) 0.045(4) -0.022(4)
C14 0.074(4) 0.055(4) 0.079(5) 0.007(4) 0.053(4) 0.006(3)
C21 0.066(4) 0.064(4) 0.070(5) 0.013(4) 0.037(4) 0.003(3)
C22 0.070(4) 0.055(4) 0.062(4) -0.001(3) 0.042(4) -0.003(3)
C23 0.052(3) 0.049(4) 0.054(4) -0.001(3) 0.027(3) 0.002(3)
C24 0.055(4) 0.062(4) 0.057(4) -0.001(3) 0.032(3) -0.004(3)
C25 0.048(3) 0.045(3) 0.051(4) 0.002(3) 0.031(3) 0.000(3)
C26 0.061(4) 0.048(3) 0.056(4) 0.000(3) 0.028(3) 0.004(3)
C27 0.060(4) 0.052(4) 0.086(5) 0.010(4) 0.033(4) 0.015(3)
C28 0.048(4) 0.071(5) 0.087(6) 0.035(4) 0.028(4) 0.019(3)
C29 0.057(4) 0.089(5) 0.054(4) 0.018(4) 0.024(3) 0.009(4)
C30 0.059(4) 0.060(4) 0.054(4) 0.001(3) 0.029(3) 0.006(3)
C31 0.062(4) 0.052(4) 0.058(4) -0.008(3) 0.038(3) -0.009(3)
C32 0.076(5) 0.077(5) 0.058(4) -0.011(4) 0.033(4) -0.010(4)
C33 0.086(5) 0.111(7) 0.059(5) -0.024(5) 0.037(4) -0.031(5)
C34 0.128(8) 0.102(7) 0.086(6) -0.045(6) 0.081(6) -0.050(6)
C35 0.141(8) 0.063(5) 0.124(8) -0.017(5) 0.100(7) -0.018(5)
C36 0.099(5) 0.050(4) 0.073(5) -0.004(4) 0.054(4) 0.000(4)
O11 0.048(3) 0.130(4) 0.092(4) -0.006(3) 0.035(3) 0.005(3)
O12 0.092(4) 0.187(6) 0.072(4) 0.047(4) 0.042(3) 0.040(4)
O13 0.101(4) 0.083(4) 0.168(6) -0.054(4) 0.065(4) -0.047(3)
O14 0.121(4) 0.100(4) 0.086(4) 0.027(3) 0.073(4) 0.024(3)
O21 0.059(3) 0.113(4) 0.104(4) 0.038(3) 0.017(3) 0.012(3)
O22 0.115(4) 0.059(3) 0.099(4) -0.019(3) 0.070(3) -0.002(3)
O23 0.074(3) 0.079(3) 0.080(3) 0.000(3) 0.057(3) -0.010(2)
O24 0.067(3) 0.098(4) 0.066(3) 0.015(3) 0.021(3) 0.011(3)

loop_
_atom_type_symbol
_atom_type_description
_atom_type_scat_dispersion_real
_atom_type_scat_dispersion_imag
_atom_type_scat_source
C C 0.0033 0.0016 'International Tables Vol C Tables 4.2.6.8 and 6.1.1.4'
H H 0.0000 0.0000 'International Tables Vol C Tables 4.2.6.8 and 6.1.1.4'
O O 0.0106 0.0060 'International Tables Vol C Tables 4.2.6.8 and 6.1.1.4'
Sb Sb -0.5866 1.5461 'International Tables Vol C Tables 4.2.6.8 and 6.1.1.4'
Re Re -1.0185 7.2310 'International Tables Vol C Tables 4.2.6.8 and 6.1.1.4'

loop_
_geom_angle_atom_site_label_1
_geom_angle_atom_site_label_2
_geom_angle_atom_site_label_3
_geom_angle
_geom_angle_site_symmetry_1
_geom_angle_site_symmetry_3
C13 Re1 C11 89.9(3) . .
C13 Re1 C14 90.6(3) . .
C11 Re1 C14 90.6(3) . .
C13 Re1 C12 92.7(3) . .
C11 Re1 C12 88.2(3) . .
C14 Re1 C12 176.5(3) . .
C13 Re1 Sb2 86.7(2) . .
C11 Re1 Sb2 174.95(19) . .
C14 Re1 Sb2 85.72(17) . .
C12 Re1 Sb2 95.65(18) . .
C13 Re1 Re2 169.0(2) . .
C11 Re1 Re2 80.97(19) . .
C14 Re1 Re2 83.50(19) . .
C12 Re1 Re2 93.1(2) . .
Sb2 Re1 Re2 102.018(12) . .
C13 Re1 H1 166.2(14) . .
C11 Re1 H1 103.3(14) . .
C14 Re1 H1 93.3(14) . .
C12 Re1 H1 83.8(14) . .
Sb2 Re1 H1 80.4(13) . .
Re2 Re1 H1 24.5(14) . .
C22 Re2 C23 89.5(2) . .
C22 Re2 C24 93.3(3) . .
C23 Re2 C24 87.4(2) . .
C22 Re2 C21 90.7(3) . .
C23 Re2 C21 92.3(2) . .
C24 Re2 C21 176.0(3) . .
C22 Re2 Sb1 87.58(17) . .
C23 Re2 Sb1 177.04(17) . .
C24 Re2 Sb1 92.74(17) . .
C21 Re2 Sb1 87.72(18) . .
C22 Re2 Re1 167.95(17) . .
C23 Re2 Re1 79.60(17) . .
C24 Re2 Re1 91.25(17) . .
C21 Re2 Re1 84.73(19) . .
Sb1 Re2 Re1 103.347(12) . .
C22 Re2 H1 161.5(16) . .
C23 Re2 H1 107.8(17) . .
C24 Re2 H1 81.3(17) . .
C21 Re2 H1 95.0(17) . .
Sb1 Re2 H1 75.1(16) . .
Re1 Re2 H1 30.5(16) . .
C25 Sb1 C25 97.1(3) . 2
C25 Sb1 Re2 106.99(14) . 2
C25 Sb1 Re2 103.57(13) 2 2
C25 Sb1 Re2 103.57(13) . .
C25 Sb1 Re2 106.99(14) 2 .
Re2 Sb1 Re2 133.10(2) 2 .
C31 Sb2 C31 98.6(3) 2 .
C31 Sb2 Re1 106.09(16) 2 2
C31 Sb2 Re1 102.97(14) . 2
C31 Sb2 Re1 102.97(14) 2 .
C31 Sb2 Re1 106.09(16) . .
Re1 Sb2 Re1 134.75(2) 2 .
O11 C11 Re1 177.1(6) . .
O12 C12 Re1 176.0(6) . .
O13 C13 Re1 178.7(8) . .
O14 C14 Re1 179.5(8) . .
O21 C21 Re2 178.1(6) . .
O22 C22 Re2 179.0(5) . .
O23 C23 Re2 177.7(5) . .
O24 C24 Re2 174.8(5) . .
C30 C25 C26 118.5(5) . .
C30 C25 Sb1 123.5(4) . .
C26 C25 Sb1 117.9(4) . .
C27 C26 C25 119.7(6) . .
C27 C26 H26 120.2 . .
C25 C26 H26 120.2 . .
C28 C27 C26 120.9(6) . .
C28 C27 H27 119.6 . .
C26 C27 H27 119.6 . .
C29 C28 C27 118.8(6) . .
C29 C28 H28 120.6 . .
C27 C28 H28 120.6 . .
C28 C29 C30 121.5(6) . .
C28 C29 H29 119.2 . .
C30 C29 H29 119.2 . .
C25 C30 C29 120.5(6) . .
C25 C30 H30 119.7 . .
C29 C30 H30 119.7 . .
C32 C31 C36 119.6(6) . .
C32 C31 Sb2 120.0(5) . .
C36 C31 Sb2 120.5(5) . .
C31 C32 C33 119.8(7) . .
C31 C32 H32 120.1 . .
C33 C32 H32 120.1 . .
C34 C33 C32 120.3(8) . .
C34 C33 H33 119.9 . .
C32 C33 H33 119.9 . .
C33 C34 C35 119.9(8) . .
C33 C34 H34 120.1 . .
C35 C34 H34 120.1 . .
C34 C35 C36 121.0(8) . .
C34 C35 H35 119.5 . .
C36 C35 H35 119.5 . .
C35 C36 C31 119.6(7) . .
C35 C36 H36 120.2 . .
C31 C36 H36 120.2 . .

loop_
_geom_bond_atom_site_label_1
_geom_bond_atom_site_label_2
_geom_bond_distance
_geom_bond_site_symmetry_2
Re1 C13 1.918(7) .
Re1 C11 1.933(7) .
Re1 C14 1.998(7) .
Re1 C12 1.999(8) .
Re1 Sb2 2.8002(4) .
Re1 Re2 3.2607(4) .
Re1 H1 2.02(5) .
Re2 C22 1.923(7) .
Re2 C23 1.951(6) .
Re2 C24 1.968(7) .
Re2 C21 1.991(7) .
Re2 Sb1 2.7959(3) .
Re2 H1 1.65(5) .
Sb1 C25 2.141(5) .
Sb1 C25 2.141(5) 2
Sb1 Re2 2.7959(3) 2
Sb2 C31 2.153(6) 2
Sb2 C31 2.153(6) .
Sb2 Re1 2.8002(4) 2
C11 O11 1.147(7) .
C12 O12 1.122(7) .
C13 O13 1.151(7) .
C14 O14 1.125(7) .
C21 O21 1.140(7) .
C22 O22 1.143(7) .
C23 O23 1.138(6) .
C24 O24 1.143(7) .
C25 C30 1.369(8) .
C25 C26 1.407(7) .
C26 C27 1.382(8) .
C26 H26 0.9300 .
C27 C28 1.374(9) .
C27 H27 0.9300 .
C28 C29 1.362(9) .
C28 H28 0.9300 .
C29 C30 1.376(8) .
C29 H29 0.9300 .
C30 H30 0.9300 .
C31 C32 1.363(8) .
C31 C36 1.390(8) .
C32 C33 1.397(9) .
C32 H32 0.9300 .
C33 C34 1.357(11) .
C33 H33 0.9300 .
C34 C35 1.362(11) .
C34 H34 0.9300 .
C35 C36 1.371(9) .
C35 H35 0.9300 .
C36 H36 0.9300 .
